data_7112472
loop_
_publ_author_name
'Xue, Fei'
'Zhao, Jin'
'Hor, T. S. Andy'

_publ_section_title
;
 Ambient arylmagnesiation of alkynes catalysed by ligandless nickel(ii).
;
_journal_issue 86
_journal_name_full 'Chemical communications (Cambridge, England)'
_journal_page_first 10121
_journal_page_last 10123
_journal_paper_doi 10.1039/c3cc45202f
_journal_volume 49
_journal_year 2013
_chemical_formula_sum 'C23 H22 O'
_chemical_formula_weight 314.41
_chemical_name_systematic
; 
 ? 
;
_space_group_IT_number 2
_symmetry_cell_setting triclinic
_symmetry_space_group_name_Hall '-P 1'
_symmetry_space_group_name_H-M 'P -1'
_atom_sites_solution_hydrogens geom
_atom_sites_solution_primary direct
_atom_sites_solution_secondary difmap
_audit_creation_method SHELXL-97
_cell_angle_alpha 80.467(8)
_cell_angle_beta 88.504(8)
_cell_angle_gamma 77.301(8)
_cell_formula_units_Z 2
_cell_length_a 5.985(2)
_cell_length_b 9.373(4)
_cell_length_c 16.021(6)
_cell_measurement_reflns_used 1919
_cell_measurement_temperature 100(2)
_cell_measurement_theta_max 25.98
_cell_measurement_theta_min 2.41
_cell_volume 864.6(6)
_computing_cell_refinement 'Bruker SMART'
_computing_data_collection 'Bruker SMART'
_computing_data_reduction 'Bruker SAINT'
_computing_molecular_graphics 'Bruker SHELXTL'
_computing_publication_material 'Bruker SHELXTL'
_computing_structure_refinement 'SHELXL-97 (Sheldrick, 1997)'
_computing_structure_solution 'SHELXS-97 (Sheldrick, 1990)'
_diffrn_ambient_temperature 100(2)
_diffrn_measured_fraction_theta_full 0.999
_diffrn_measured_fraction_theta_max 0.999
_diffrn_measurement_device_type 'CCD area detector'
_diffrn_measurement_method 'phi and omega scans'
_diffrn_radiation_monochromator graphite
_diffrn_radiation_source 'fine-focus sealed tube'
_diffrn_radiation_type MoK\a
_diffrn_radiation_wavelength 0.71073
_diffrn_reflns_av_R_equivalents 0.0430
_diffrn_reflns_av_sigmaI/netI 0.0526
_diffrn_reflns_limit_h_max 7
_diffrn_reflns_limit_h_min -7
_diffrn_reflns_limit_k_max 12
_diffrn_reflns_limit_k_min -12
_diffrn_reflns_limit_l_max 20
_diffrn_reflns_limit_l_min -20
_diffrn_reflns_number 11285
_diffrn_reflns_theta_full 27.50
_diffrn_reflns_theta_max 27.50
_diffrn_reflns_theta_min 1.29
_exptl_absorpt_coefficient_mu 0.072
_exptl_absorpt_correction_T_max 0.7456
_exptl_absorpt_correction_T_min 0.6559
_exptl_absorpt_correction_type multi-scan
_exptl_crystal_colour COLOURLESS
_exptl_crystal_density_diffrn 1.208
_exptl_crystal_density_meas ?
_exptl_crystal_density_method 'not measured'
_exptl_crystal_description BLOCK
_exptl_crystal_F_000 336
_exptl_crystal_size_max 0.34
_exptl_crystal_size_mid 0.24
_exptl_crystal_size_min 0.12
_refine_diff_density_max 0.461
_refine_diff_density_min -0.386
_refine_diff_density_rms 0.066
_refine_ls_extinction_method none
_refine_ls_goodness_of_fit_ref 1.053
_refine_ls_hydrogen_treatment mixed
_refine_ls_matrix_type full
_refine_ls_number_parameters 258
_refine_ls_number_reflns 3958
_refine_ls_number_restraints 16
_refine_ls_restrained_S_all 1.068
_refine_ls_R_factor_all 0.0917
_refine_ls_R_factor_gt 0.0722
_refine_ls_shift/su_max 0.000
_refine_ls_shift/su_mean 0.000
_refine_ls_structure_factor_coef Fsqd
_refine_ls_weighting_details 'calc w=1/[\s^2^(Fo^2^)+(0.0936P)^2^+0.4948P] where P=(Fo^2^+2Fc^2^)/3'
_refine_ls_weighting_scheme calc
_refine_ls_wR_factor_gt 0.1757
_refine_ls_wR_factor_ref 0.1933
_reflns_number_gt 3067
_reflns_number_total 3958
_reflns_threshold_expression >2sigma(I)
_cod_data_source_file c3cc45202f.txt
_cod_data_source_block d031
_cod_depositor_comments
;
The following automatic conversions were performed:

'_symmetry_cell_setting' value 'Triclinic' changed to 'triclinic'
according to
/usr/data/users/saulius/automatic-downloads/retrospective/RSC/lib/dictionaries/cif_core.dic
dictionary named 'cif_core.dic' version 2.4.2 from
2011-04-26.

'_exptl_absorpt_correction_type' value 'Multi-scan'
changed to 'multi-scan' according to
/usr/data/users/saulius/automatic-downloads/retrospective/RSC/lib/dictionaries/cif_core.dic
dictionary named 'cif_core.dic' version 2.4.2 from 2011-04-26.

Automatic conversion script
Id: cif_fix_values 2281 2013-09-26 08:29:07Z andrius 

The following automatic conversions were performed:

'_exptl_crystal_density_meas' value 'Not Measured' was changed to '?'
- the value is perceived as not measured.

Automatic conversion script
Id: cif_fix_values 3008 2015-01-20 13:52:24Z robertas 
;
_cod_original_cell_volume 864.7(6)
_cod_original_sg_symbol_H-M P-1
_cod_database_code 7112472

loop_
_symmetry_equiv_pos_as_xyz
'x, y, z'
'-x, -y, -z'

loop_
_atom_site_label
_atom_site_type_symbol
_atom_site_fract_x
_atom_site_fract_y
_atom_site_fract_z
_atom_site_U_iso_or_equiv
_atom_site_adp_type
_atom_site_occupancy
_atom_site_symmetry_multiplicity
_atom_site_calc_flag
_atom_site_refinement_flags
_atom_site_disorder_assembly
_atom_site_disorder_group
O1 O 1.0752(6) 0.6924(4) 0.6261(2) 0.0218(9) Uani 0.500(3) 1 d PDU A 1
C17 C 0.6882(4) 0.8048(3) 0.40399(12) 0.0163(4) Uani 0.500(3) 1 d PGD A 1
C18 C 0.9019(4) 0.8403(3) 0.40335(12) 0.0211(9) Uani 0.500(3) 1 d PG A 1
H18 H 0.9571 0.8886 0.3527 0.025 Uiso 0.500(3) 1 calc PR A 1
C19 C 1.0348(3) 0.8051(3) 0.47681(15) 0.0221(9) Uani 0.500(3) 1 d PGD A 1
H19 H 1.1809 0.8294 0.4764 0.027 Uiso 0.500(3) 1 calc PR A 1
C20 C 0.9541(4) 0.7345(3) 0.55092(12) 0.0208(5) Uani 0.500(3) 1 d PGD A 1
C21 C 0.7403(4) 0.6990(3) 0.55156(12) 0.0226(9) Uani 0.500(3) 1 d PGD A 1
H21 H 0.6851 0.6508 0.6022 0.027 Uiso 0.500(3) 1 calc PR A 1
C22 C 0.6074(3) 0.7342(3) 0.47809(16) 0.0191(8) Uani 0.500(3) 1 d PG A 1
H22 H 0.4613 0.7099 0.4785 0.023 Uiso 0.500(3) 1 calc PR A 1
C23 C 1.2179(8) 0.6121(5) 0.6528(3) 0.0271(10) Uani 0.500(3) 1 d P A 1
H23A H 1.1679 0.5227 0.6794 0.041 Uiso 0.500(3) 1 calc PR A 1
H23B H 1.2903 0.6514 0.6955 0.041 Uiso 0.500(3) 1 calc PR A 1
H23C H 1.3283 0.5876 0.6083 0.041 Uiso 0.500(3) 1 calc PR A 1
O1A O 1.0558(7) 0.7485(5) 0.6273(2) 0.0316(11) Uani 0.500(3) 1 d PDU A 2
C17A C 0.6726(4) 0.8010(3) 0.40778(13) 0.0163(4) Uani 0.500(3) 1 d PGD A 2
C18A C 0.6775(5) 0.9193(2) 0.44933(16) 0.0224(9) Uani 0.500(3) 1 d PG A 2
H18A H 0.5927 1.0158 0.4272 0.027 Uiso 0.500(3) 1 calc PR A 2
C19A C 0.8064(5) 0.8963(2) 0.52319(15) 0.0245(9) Uani 0.500(3) 1 d PGD A 2
H19A H 0.8097 0.9771 0.5516 0.029 Uiso 0.500(3) 1 calc PR A 2
C20A C 0.9304(4) 0.7551(3) 0.55551(12) 0.0208(5) Uani 0.500(3) 1 d PGD A 2
C21A C 0.9255(4) 0.6369(2) 0.51396(15) 0.0216(9) Uani 0.500(3) 1 d PGD A 2
H21A H 1.0103 0.5403 0.5360 0.026 Uiso 0.500(3) 1 calc PR A 2
C22A C 0.7967(5) 0.6598(2) 0.44009(15) 0.0202(9) Uani 0.500(3) 1 d PG A 2
H22A H 0.7933 0.5790 0.4117 0.024 Uiso 0.500(3) 1 calc PR A 2
C23A C 1.2977(7) 0.7231(5) 0.6261(3) 0.0290(10) Uani 0.500(3) 1 d P A 2
H23D H 1.3562 0.6662 0.5810 0.043 Uiso 0.500(3) 1 calc PR A 2
H23E H 1.3602 0.6672 0.6808 0.043 Uiso 0.500(3) 1 calc PR A 2
H23F H 1.3444 0.8183 0.6157 0.043 Uiso 0.500(3) 1 calc PR A 2
C1 C 0.5456(3) 0.8324(2) 0.32379(12) 0.0173(4) Uani 1 1 d D . .
C2 C 0.4318(3) 0.7337(2) 0.30520(12) 0.0191(4) Uani 1 1 d . A .
H2 H 0.4400 0.6484 0.3473 0.023 Uiso 1 1 calc R . .
C3 C 0.2964(3) 0.7369(2) 0.22969(12) 0.0195(4) Uani 1 1 d . . .
C4 C 0.1354(4) 0.6477(2) 0.23714(14) 0.0272(5) Uani 1 1 d . A .
H4 H 0.1219 0.5861 0.2896 0.033 Uiso 1 1 calc R . .
C5 C -0.0047(4) 0.6469(2) 0.16995(15) 0.0299(5) Uani 1 1 d . . .
H5 H -0.1150 0.5870 0.1777 0.036 Uiso 1 1 calc R A .
C6 C 0.0127(4) 0.7315(2) 0.09185(14) 0.0254(5) Uani 1 1 d . A .
C7 C 0.1780(4) 0.8162(2) 0.08288(12) 0.0217(4) Uani 1 1 d . . .
H7 H 0.1963 0.8730 0.0293 0.026 Uiso 1 1 calc R A .
C8 C 0.3163(3) 0.8203(2) 0.14953(12) 0.0191(4) Uani 1 1 d . A .
H8 H 0.4265 0.8802 0.1412 0.023 Uiso 1 1 calc R . .
C9 C -0.1404(4) 0.7309(3) 0.01820(14) 0.0321(5) Uani 1 1 d . . .
H9A H -0.0630 0.6569 -0.0157 0.048 Uiso 1 1 calc R A .
H9B H -0.1730 0.8291 -0.0171 0.048 Uiso 1 1 calc R . .
H9C H -0.2843 0.7061 0.0397 0.048 Uiso 1 1 calc R . .
C10 C 0.5413(3) 0.9776(2) 0.26770(12) 0.0180(4) Uani 1 1 d . A .
C11 C 0.3440(3) 1.0897(2) 0.25861(12) 0.0203(4) Uani 1 1 d . . .
H11 H 0.2095 1.0736 0.2880 0.024 Uiso 1 1 calc R A .
C12 C 0.3408(4) 1.2246(2) 0.20733(13) 0.0230(5) Uani 1 1 d . A .
H12 H 0.2038 1.2994 0.2020 0.028 Uiso 1 1 calc R . .
C13 C 0.5344(4) 1.2522(2) 0.16362(14) 0.0258(5) Uani 1 1 d . . .
C14 C 0.7310(4) 1.1407(3) 0.17314(17) 0.0369(6) Uani 1 1 d . A .
H14 H 0.8656 1.1571 0.1439 0.044 Uiso 1 1 calc R . .
C15 C 0.7356(4) 1.0050(3) 0.22455(16) 0.0326(6) Uani 1 1 d . . .
H15 H 0.8729 0.9305 0.2302 0.039 Uiso 1 1 calc R A .
C16 C 0.5336(5) 1.4003(3) 0.10911(16) 0.0372(6) Uani 1 1 d . A .
H16A H 0.3768 1.4483 0.0901 0.056 Uiso 1 1 calc R . .
H16B H 0.6309 1.3851 0.0598 0.056 Uiso 1 1 calc R . .
H16C H 0.5927 1.4635 0.1421 0.056 Uiso 1 1 calc R . .

loop_
_atom_site_aniso_label
_atom_site_aniso_U_11
_atom_site_aniso_U_22
_atom_site_aniso_U_33
_atom_site_aniso_U_23
_atom_site_aniso_U_13
_atom_site_aniso_U_12
O1 0.0204(15) 0.0264(17) 0.0165(14) -0.0037(12) -0.0034(11) -0.0004(13)
C17 0.0151(9) 0.0183(9) 0.0151(9) -0.0011(7) 0.0006(7) -0.0038(7)
C18 0.021(2) 0.027(2) 0.0150(18) 0.0065(15) -0.0029(15) -0.0109(16)
C19 0.0179(19) 0.029(2) 0.021(2) -0.0009(16) -0.0006(15) -0.0101(16)
C20 0.0213(11) 0.0263(13) 0.0148(10) -0.0062(9) -0.0019(8) -0.0027(10)
C21 0.024(2) 0.025(2) 0.019(2) 0.0014(16) 0.0029(16) -0.0086(16)
C22 0.0168(19) 0.0195(19) 0.021(2) -0.0013(15) -0.0016(15) -0.0045(15)
C23 0.025(2) 0.032(2) 0.023(2) 0.0010(18) -0.0010(17) -0.0066(19)
O1A 0.0331(17) 0.0337(18) 0.0262(16) -0.0089(14) -0.0071(12) 0.0006(14)
C17A 0.0151(9) 0.0183(9) 0.0151(9) -0.0011(7) 0.0006(7) -0.0038(7)
C18A 0.026(2) 0.024(2) 0.0160(19) -0.0014(15) -0.0014(16) -0.0036(17)
C19A 0.026(2) 0.028(2) 0.021(2) -0.0064(17) -0.0015(17) -0.0078(18)
C20A 0.0213(11) 0.0263(13) 0.0148(10) -0.0062(9) -0.0019(8) -0.0027(10)
C21A 0.0188(19) 0.025(2) 0.0180(19) -0.0013(15) 0.0016(15) -0.0006(16)
C22A 0.0181(19) 0.028(2) 0.0168(19) -0.0077(16) 0.0031(15) -0.0078(16)
C23A 0.025(2) 0.041(3) 0.023(2) -0.0028(19) -0.0082(17) -0.0137(19)
C1 0.0142(9) 0.0179(9) 0.0182(9) -0.0011(7) 0.0023(7) -0.0015(7)
C2 0.0199(10) 0.0173(9) 0.0185(9) 0.0020(7) -0.0006(7) -0.0039(7)
C3 0.0204(10) 0.0162(9) 0.0208(10) -0.0009(7) -0.0046(8) -0.0027(7)
C4 0.0334(12) 0.0214(11) 0.0260(11) 0.0053(8) -0.0057(9) -0.0107(9)
C5 0.0342(12) 0.0236(11) 0.0361(12) -0.0012(9) -0.0087(10) -0.0170(9)
C6 0.0285(11) 0.0225(10) 0.0264(11) -0.0068(8) -0.0082(9) -0.0051(8)
C7 0.0278(11) 0.0204(10) 0.0163(9) -0.0034(7) -0.0015(8) -0.0037(8)
C8 0.0213(10) 0.0169(9) 0.0201(10) -0.0030(7) -0.0002(8) -0.0066(8)
C9 0.0343(13) 0.0366(13) 0.0288(12) -0.0083(10) -0.0080(10) -0.0117(10)
C10 0.0208(10) 0.0146(9) 0.0187(9) 0.0001(7) -0.0067(7) -0.0053(7)
C11 0.0238(10) 0.0186(10) 0.0186(10) -0.0041(7) -0.0017(8) -0.0034(8)
C12 0.0287(11) 0.0163(10) 0.0218(10) -0.0017(8) -0.0086(8) -0.0001(8)
C13 0.0314(12) 0.0181(10) 0.0286(11) 0.0048(8) -0.0143(9) -0.0114(9)
C14 0.0201(11) 0.0344(13) 0.0514(15) 0.0192(11) -0.0083(10) -0.0143(10)
C15 0.0171(10) 0.0250(11) 0.0499(15) 0.0124(10) -0.0081(10) -0.0048(8)
C16 0.0493(15) 0.0234(12) 0.0383(13) 0.0096(10) -0.0158(11) -0.0157(11)

loop_
_atom_type_symbol
_atom_type_description
_atom_type_scat_dispersion_real
_atom_type_scat_dispersion_imag
_atom_type_scat_source
C C 0.0033 0.0016 'International Tables Vol C Tables 4.2.6.8 and 6.1.1.4'
H H 0.0000 0.0000 'International Tables Vol C Tables 4.2.6.8 and 6.1.1.4'
O O 0.0106 0.0060 'International Tables Vol C Tables 4.2.6.8 and 6.1.1.4'

loop_
_geom_angle_atom_site_label_1
_geom_angle_atom_site_label_2
_geom_angle_atom_site_label_3
_geom_angle
C23 O1 C20 139.1(4)
C18 C17 C22 120.0
C18 C17 C1 121.36(17)
C22 C17 C1 118.52(17)
C19 C18 C17 120.0
C18 C19 C20 120.0
O1 C20 C21 115.8(2)
O1 C20 C19 124.2(2)
C21 C20 C19 120.0
C20 C21 C22 120.0
C21 C22 C17 120.0
C20A O1A C23A 121.5(3)
C18A C17A C22A 120.0
C18A C17A C1 118.44(17)
C22A C17A C1 121.38(17)
C17A C18A C19A 120.0
C20A C19A C18A 120.0
O1A C20A C21A 125.8(3)
O1A C20A C19A 114.1(3)
C21A C20A C19A 120.0
C20A C21A C22A 120.0
C21A C22A C17A 120.0
C2 C1 C10 122.86(17)
C2 C1 C17 121.97(18)
C10 C1 C17 115.17(17)
C2 C1 C17A 118.85(18)
C10 C1 C17A 118.18(18)
C17 C1 C17A 4.49(17)
C1 C2 C3 129.86(18)
C4 C3 C8 116.69(18)
C4 C3 C2 117.59(18)
C8 C3 C2 125.71(18)
C5 C4 C3 121.60(19)
C6 C5 C4 121.3(2)
C5 C6 C7 117.54(19)
C5 C6 C9 121.4(2)
C7 C6 C9 121.1(2)
C8 C7 C6 121.91(19)
C7 C8 C3 120.88(18)
C15 C10 C11 118.15(18)
C15 C10 C1 120.89(18)
C11 C10 C1 120.95(18)
C12 C11 C10 120.93(19)
C11 C12 C13 121.12(19)
C14 C13 C12 117.82(19)
C14 C13 C16 120.7(2)
C12 C13 C16 121.4(2)
C13 C14 C15 121.4(2)
C10 C15 C14 120.6(2)

loop_
_geom_bond_atom_site_label_1
_geom_bond_atom_site_label_2
_geom_bond_distance
O1 C23 1.053(5)
O1 C20 1.376(3)
C17 C18 1.3900
C17 C22 1.3900
C17 C1 1.515(2)
C18 C19 1.3900
C19 C20 1.3900
C20 C21 1.3900
C21 C22 1.3900
O1A C20A 1.376(3)
O1A C23A 1.415(6)
C17A C18A 1.3900
C17A C22A 1.3900
C17A C1 1.516(2)
C18A C19A 1.3900
C19A C20A 1.3900
C20A C21A 1.3900
C21A C22A 1.3900
C1 C2 1.337(3)
C1 C10 1.497(3)
C2 C3 1.466(3)
C3 C4 1.399(3)
C3 C8 1.405(3)
C4 C5 1.383(3)
C5 C6 1.380(3)
C6 C7 1.389(3)
C6 C9 1.515(3)
C7 C8 1.378(3)
C10 C15 1.388(3)
C10 C11 1.390(3)
C11 C12 1.385(3)
C12 C13 1.389(3)
C13 C14 1.385(3)
C13 C16 1.512(3)
C14 C15 1.391(3)
